data_2215535
loop_
_publ_author_name
'Shang, Zhen-Hua'
'Ha, Jing'

_publ_section_title
;Methyl
 4-(4-hydroxy-3-methoxyphenyl)-6-methyl-2-thioxo-1,2,3,4-tetrahydropyrimidine-5-carboxylate
;
_journal_coeditor_code HG2303
_journal_issue 10
_journal_name_full 'Acta Crystallographica Section E'
_journal_page_first o4173
_journal_page_last o4173
_journal_paper_doi 10.1107/S1600536807046788
_journal_volume 63
_journal_year 2007
_chemical_formula_iupac 'C14 H16 N2 O4 S'
_chemical_formula_moiety 'C14 H16 N2 O4 S'
_chemical_formula_sum 'C14 H16 N2 O4 S'
_chemical_formula_weight 308.35
_chemical_melting_point .235E-233
_chemical_name_systematic
;
Methyl 4-(4-hydroxy-3-methoxyphenyl)-6-methyl-2-thioxo-
1,2,3,4-tetrahydropyrimidine-5-carboxylate
;
_space_group_IT_number 2
_symmetry_cell_setting triclinic
_symmetry_space_group_name_Hall '-P 1'
_symmetry_space_group_name_H-M 'P -1'
_atom_sites_solution_hydrogens geom
_atom_sites_solution_primary direct
_atom_sites_solution_secondary difmap
_cell_angle_alpha 103.234(7)
_cell_angle_beta 90.318(7)
_cell_angle_gamma 106.710(6)
_cell_formula_units_Z 2
_cell_length_a 7.267(3)
_cell_length_b 8.863(3)
_cell_length_c 12.002(5)
_cell_measurement_reflns_used 1119
_cell_measurement_temperature 294(2)
_cell_measurement_theta_max 25.94
_cell_measurement_theta_min 2.94
_cell_volume 718.6(5)
_computing_cell_refinement 'SAINT (Bruker, 1997)'
_computing_data_collection 'SMART (Bruker, 1997)'
_computing_data_reduction 'SAINT (Bruker, 1997)'
_computing_molecular_graphics 'SHELXTL (Bruker, 1997)'
_computing_publication_material 'SHELXTL (Bruker, 1997)'
_computing_structure_refinement 'SHELXL97 (Sheldrick, 1997)'
_computing_structure_solution 'SHELXS97 (Sheldrick, 1997)'
_diffrn_ambient_temperature 294(2)
_diffrn_measured_fraction_theta_full 0.992
_diffrn_measured_fraction_theta_max 0.992
_diffrn_measurement_device_type 'Bruker SMART CCD area-detector'
_diffrn_measurement_method '\f and \w'
_diffrn_radiation_monochromator graphite
_diffrn_radiation_source 'fine-focus sealed tube'
_diffrn_radiation_type MoK\a
_diffrn_radiation_wavelength 0.71073
_diffrn_reflns_av_R_equivalents 0.0249
_diffrn_reflns_av_sigmaI/netI 0.0545
_diffrn_reflns_limit_h_max 8
_diffrn_reflns_limit_h_min -8
_diffrn_reflns_limit_k_max 10
_diffrn_reflns_limit_k_min -10
_diffrn_reflns_limit_l_max 7
_diffrn_reflns_limit_l_min -14
_diffrn_reflns_number 3781
_diffrn_reflns_theta_full 25.01
_diffrn_reflns_theta_max 25.01
_diffrn_reflns_theta_min 1.75
_exptl_absorpt_coefficient_mu 0.243
_exptl_absorpt_correction_T_max 0.9576
_exptl_absorpt_correction_T_min 0.9440
_exptl_absorpt_correction_type multi-scan
_exptl_absorpt_process_details '(SADABS; Bruker, 1997)'
_exptl_crystal_colour colourless
_exptl_crystal_density_diffrn 1.425
_exptl_crystal_density_method 'not measured'
_exptl_crystal_description prism
_exptl_crystal_F_000 324
_exptl_crystal_size_max 0.24
_exptl_crystal_size_mid 0.20
_exptl_crystal_size_min 0.18
_refine_diff_density_max 0.208
_refine_diff_density_min -0.248
_refine_ls_extinction_method none
_refine_ls_goodness_of_fit_ref 1.028
_refine_ls_hydrogen_treatment mixed
_refine_ls_matrix_type full
_refine_ls_number_parameters 202
_refine_ls_number_reflns 2531
_refine_ls_number_restraints 2
_refine_ls_restrained_S_all 1.027
_refine_ls_R_factor_all 0.0743
_refine_ls_R_factor_gt 0.0434
_refine_ls_shift/su_max 0.001
_refine_ls_shift/su_mean 0.000
_refine_ls_structure_factor_coef Fsqd
_refine_ls_weighting_details 'calc w=1/[\s^2^(Fo^2^)+(0.0524P)^2^+0.1382P] where P=(Fo^2^+2Fc^2^)/3'
_refine_ls_weighting_scheme calc
_refine_ls_wR_factor_gt 0.1000
_refine_ls_wR_factor_ref 0.1147
_reflns_number_gt 1753
_reflns_number_total 2531
_reflns_threshold_expression I>2\s(I)
_cod_data_source_file hg2303.cif
_cod_data_source_block I
_cod_database_code 2215535
_cod_database_fobs_code 2215535

loop_
_symmetry_equiv_pos_as_xyz
'x, y, z'
'-x, -y, -z'

loop_
_atom_site_type_symbol
_atom_site_label
_atom_site_fract_x
_atom_site_fract_y
_atom_site_fract_z
_atom_site_U_iso_or_equiv
_atom_site_adp_type
_atom_site_calc_flag
_atom_site_refinement_flags
_atom_site_occupancy
S S1 0.31510(9) 0.62332(8) 0.54227(6) 0.0388(2) Uani d . 1
O O1 -0.2713(3) 1.0669(2) 0.66422(19) 0.0483(6) Uani d . 1
O O2 -0.0006(2) 1.26508(18) 0.72514(16) 0.0363(5) Uani d . 1
O O3 -0.2544(3) 0.6472(3) 1.06798(17) 0.0574(6) Uani d . 1
H H3 -0.1590 0.6879 1.1137 0.086 Uiso calc R 1
O O4 0.0976(2) 0.8131(2) 1.04330(16) 0.0443(5) Uani d . 1
N N1 0.2938(3) 0.9175(2) 0.63172(19) 0.0328(5) Uani d D 1
N N2 0.0090(3) 0.7232(2) 0.58519(18) 0.0297(5) Uani d D 1
C C1 0.3447(4) 1.2034(3) 0.6602(3) 0.0434(7) Uani d . 1
H H1A 0.2761 1.2743 0.6432 0.065 Uiso calc R 1
H H1B 0.4397 1.1945 0.6058 0.065 Uiso calc R 1
H H1C 0.4071 1.2469 0.7363 0.065 Uiso calc R 1
C C2 0.2072(3) 1.0404(3) 0.6530(2) 0.0294(6) Uani d . 1
C C3 0.1972(3) 0.7589(3) 0.5887(2) 0.0296(6) Uani d . 1
C C4 -0.0958(3) 0.8260(3) 0.6518(2) 0.0275(6) Uani d . 1
H H4 -0.2191 0.8051 0.6087 0.033 Uiso calc R 1
C C5 0.0173(3) 1.0000(3) 0.6617(2) 0.0264(6) Uani d . 1
C C6 -0.0997(4) 1.1106(3) 0.6815(2) 0.0305(6) Uani d . 1
C C7 -0.1091(4) 1.3800(3) 0.7458(3) 0.0521(8) Uani d . 1
H H7A -0.1830 1.3699 0.6765 0.078 Uiso calc R 1
H H7B -0.0224 1.4880 0.7697 0.078 Uiso calc R 1
H H7C -0.1944 1.3587 0.8048 0.078 Uiso calc R 1
C C8 -0.1382(3) 0.7839(3) 0.7652(2) 0.0261(6) Uani d . 1
C C9 -0.3190(4) 0.6940(3) 0.7815(2) 0.0346(6) Uani d . 1
H H9 -0.4169 0.6633 0.7233 0.042 Uiso calc R 1
C C10 -0.3575(4) 0.6485(3) 0.8831(2) 0.0405(7) Uani d . 1
H H10 -0.4811 0.5878 0.8935 0.049 Uiso calc R 1
C C11 -0.2150(4) 0.6924(3) 0.9683(2) 0.0354(6) Uani d . 1
C C12 -0.0310(3) 0.7810(3) 0.9522(2) 0.0304(6) Uani d . 1
C C13 0.0065(3) 0.8277(3) 0.8523(2) 0.0290(6) Uani d . 1
H H13 0.1298 0.8892 0.8425 0.035 Uiso calc R 1
C C14 0.2913(4) 0.8916(4) 1.0324(3) 0.0513(8) Uani d . 1
H H14A 0.3376 0.8273 0.9697 0.077 Uiso calc R 1
H H14B 0.3663 0.9054 1.1021 0.077 Uiso calc R 1
H H14C 0.3026 0.9959 1.0179 0.077 Uiso calc R 1
H H1 0.4218(15) 0.947(3) 0.632(2) 0.037(7) Uiso d D 1
H H2 -0.066(3) 0.6219(16) 0.556(2) 0.044(8) Uiso d D 1

loop_
_atom_site_aniso_label
_atom_site_aniso_U_11
_atom_site_aniso_U_22
_atom_site_aniso_U_33
_atom_site_aniso_U_12
_atom_site_aniso_U_13
_atom_site_aniso_U_23
S1 0.0328(4) 0.0352(4) 0.0451(5) 0.0123(3) 0.0001(3) 0.0002(3)
O1 0.0286(11) 0.0344(10) 0.0798(16) 0.0103(8) -0.0030(10) 0.0086(10)
O2 0.0356(10) 0.0243(9) 0.0473(12) 0.0085(8) -0.0015(9) 0.0056(8)
O3 0.0382(12) 0.0775(15) 0.0423(13) -0.0137(11) 0.0001(10) 0.0260(12)
O4 0.0270(10) 0.0600(12) 0.0381(12) -0.0040(9) -0.0035(9) 0.0181(10)
N1 0.0205(11) 0.0300(11) 0.0424(14) 0.0033(9) 0.0021(10) 0.0036(10)
N2 0.0245(11) 0.0242(11) 0.0342(13) 0.0036(9) 0.0008(9) -0.0007(9)
C1 0.0324(15) 0.0310(14) 0.062(2) 0.0009(12) 0.0139(14) 0.0130(14)
C2 0.0298(14) 0.0250(13) 0.0304(15) 0.0045(11) 0.0035(11) 0.0056(11)
C3 0.0257(13) 0.0318(14) 0.0278(15) 0.0056(11) 0.0000(11) 0.0041(11)
C4 0.0220(12) 0.0249(12) 0.0321(15) 0.0042(10) -0.0023(11) 0.0040(11)
C5 0.0261(13) 0.0226(12) 0.0286(14) 0.0044(10) 0.0005(11) 0.0063(10)
C6 0.0308(15) 0.0283(13) 0.0318(15) 0.0061(11) 0.0012(12) 0.0094(11)
C7 0.065(2) 0.0315(15) 0.062(2) 0.0245(15) -0.0072(17) 0.0028(15)
C8 0.0214(12) 0.0202(12) 0.0342(15) 0.0043(10) 0.0033(11) 0.0036(11)
C9 0.0252(13) 0.0346(14) 0.0378(16) 0.0017(11) -0.0037(12) 0.0057(12)
C10 0.0237(14) 0.0418(15) 0.0469(18) -0.0062(12) 0.0062(13) 0.0127(13)
C11 0.0301(14) 0.0355(14) 0.0340(16) -0.0026(12) 0.0047(13) 0.0111(12)
C12 0.0247(13) 0.0269(13) 0.0352(16) 0.0021(10) 0.0004(12) 0.0064(11)
C13 0.0210(12) 0.0254(13) 0.0370(16) 0.0007(10) 0.0050(11) 0.0084(11)
C14 0.0249(15) 0.070(2) 0.052(2) 0.0020(14) -0.0022(14) 0.0169(17)

loop_
_atom_type_symbol
_atom_type_description
_atom_type_scat_dispersion_real
_atom_type_scat_dispersion_imag
_atom_type_scat_source
C C 0.0033 0.0016 'International Tables Vol C Tables 4.2.6.8 and 6.1.1.4'
H H 0.0000 0.0000 'International Tables Vol C Tables 4.2.6.8 and 6.1.1.4'
N N 0.0061 0.0033 'International Tables Vol C Tables 4.2.6.8 and 6.1.1.4'
O O 0.0106 0.0060 'International Tables Vol C Tables 4.2.6.8 and 6.1.1.4'
S S 0.1246 0.1234 'International Tables Vol C Tables 4.2.6.8 and 6.1.1.4'

loop_
_geom_angle_atom_site_label_1
_geom_angle_atom_site_label_2
_geom_angle_atom_site_label_3
_geom_angle
C6 O2 C7 116.6(2)
C11 O3 H3 109.5
C12 O4 C14 118.0(2)
C3 N1 C2 123.9(2)
C3 N1 H1 117.5(16)
C2 N1 H1 117.1(16)
C3 N2 C4 124.5(2)
C3 N2 H2 121.0(17)
C4 N2 H2 112.6(18)
C2 C1 H1A 109.5
C2 C1 H1B 109.5
H1A C1 H1B 109.5
C2 C1 H1C 109.5
H1A C1 H1C 109.5
H1B C1 H1C 109.5
C5 C2 N1 118.1(2)
C5 C2 C1 128.7(2)
N1 C2 C1 113.2(2)
N2 C3 N1 115.2(2)
N2 C3 S1 123.90(19)
N1 C3 S1 120.90(18)
N2 C4 C5 108.29(19)
N2 C4 C8 110.69(19)
C5 C4 C8 113.99(19)
N2 C4 H4 107.9
C5 C4 H4 107.9
C8 C4 H4 107.9
C2 C5 C6 126.2(2)
C2 C5 C4 120.1(2)
C6 C5 C4 113.7(2)
O1 C6 O2 122.3(2)
O1 C6 C5 123.3(2)
O2 C6 C5 114.3(2)
O2 C7 H7A 109.5
O2 C7 H7B 109.5
H7A C7 H7B 109.5
O2 C7 H7C 109.5
H7A C7 H7C 109.5
H7B C7 H7C 109.5
C9 C8 C13 119.0(2)
C9 C8 C4 120.1(2)
C13 C8 C4 120.8(2)
C8 C9 C10 120.7(2)
C8 C9 H9 119.7
C10 C9 H9 119.6
C11 C10 C9 119.9(2)
C11 C10 H10 120.0
C9 C10 H10 120.0
O3 C11 C10 119.5(2)
O3 C11 C12 120.7(2)
C10 C11 C12 119.9(3)
O4 C12 C13 126.3(2)
O4 C12 C11 113.5(2)
C13 C12 C11 120.2(2)
C12 C13 C8 120.3(2)
C12 C13 H13 119.8
C8 C13 H13 119.8
O4 C14 H14A 109.5
O4 C14 H14B 109.5
H14A C14 H14B 109.5
O4 C14 H14C 109.5
H14A C14 H14C 109.5
H14B C14 H14C 109.5

loop_
_geom_bond_atom_site_label_1
_geom_bond_atom_site_label_2
_geom_bond_distance
S1 C3 1.667(3)
O1 C6 1.196(3)
O2 C6 1.329(3)
O2 C7 1.438(3)
O3 C11 1.353(3)
O3 H3 0.8200
O4 C12 1.358(3)
O4 C14 1.401(3)
N1 C3 1.353(3)
N1 C2 1.384(3)
N1 H1 0.891(10)
N2 C3 1.310(3)
N2 C4 1.457(3)
N2 H2 0.894(10)
C1 C2 1.485(3)
C1 H1A 0.9600
C1 H1B 0.9600
C1 H1C 0.9600
C2 C5 1.334(3)
C4 C5 1.501(3)
C4 C8 1.503(4)
C4 H4 0.9800
C5 C6 1.454(3)
C7 H7A 0.9600
C7 H7B 0.9600
C7 H7C 0.9600
C8 C9 1.368(3)
C8 C13 1.384(3)
C9 C10 1.376(4)
C9 H9 0.9300
C10 C11 1.359(4)
C10 H10 0.9300
C11 C12 1.382(3)
C12 C13 1.359(4)
C13 H13 0.9300
C14 H14A 0.9600
C14 H14B 0.9600
C14 H14C 0.9600

loop_
_geom_hbond_atom_site_label_D
_geom_hbond_atom_site_label_H
_geom_hbond_atom_site_label_A
_geom_hbond_site_symmetry_A
_geom_hbond_distance_DH
_geom_hbond_distance_HA
_geom_hbond_distance_DA
_geom_hbond_angle_DHA
O3 H3 O2 2_577 0.82 2.14 2.905(3) 154.7
O3 H3 O4 . 0.82 2.16 2.614(3) 114.8
N1 H1 O1 1_655 0.891(10) 2.166(12) 3.039(3) 166(2)
N2 H2 S1 2_566 0.894(10) 2.435(12) 3.312(2) 167(2)

loop_
_geom_torsion_atom_site_label_1
_geom_torsion_atom_site_label_2
_geom_torsion_atom_site_label_3
_geom_torsion_atom_site_label_4
_geom_torsion
C3 N1 C2 C5 18.8(4)
C3 N1 C2 C1 -159.8(2)
C4 N2 C3 N1 -18.7(4)
C4 N2 C3 S1 162.42(19)
C2 N1 C3 N2 -10.7(4)
C2 N1 C3 S1 168.2(2)
C3 N2 C4 C5 35.0(3)
C3 N2 C4 C8 -90.7(3)
N1 C2 C5 C6 -178.8(2)
C1 C2 C5 C6 -0.4(5)
N1 C2 C5 C4 1.7(4)
C1 C2 C5 C4 -180.0(3)
N2 C4 C5 C2 -24.8(3)
C8 C4 C5 C2 98.9(3)
N2 C4 C5 C6 155.6(2)
C8 C4 C5 C6 -80.8(3)
C7 O2 C6 O1 -3.0(4)
C7 O2 C6 C5 179.6(2)
C2 C5 C6 O1 163.2(3)
C4 C5 C6 O1 -17.2(4)
C2 C5 C6 O2 -19.4(4)
C4 C5 C6 O2 160.2(2)
N2 C4 C8 C9 -102.9(2)
C5 C4 C8 C9 134.8(2)
N2 C4 C8 C13 73.6(3)
C5 C4 C8 C13 -48.7(3)
C13 C8 C9 C10 0.5(4)
C4 C8 C9 C10 177.1(2)
C8 C9 C10 C11 -0.3(4)
C9 C10 C11 O3 179.9(2)
C9 C10 C11 C12 -0.7(4)
C14 O4 C12 C13 -4.9(4)
C14 O4 C12 C11 175.3(2)
O3 C11 C12 O4 0.7(4)
C10 C11 C12 O4 -178.6(2)
O3 C11 C12 C13 -179.1(2)
C10 C11 C12 C13 1.6(4)
O4 C12 C13 C8 178.8(2)
C11 C12 C13 C8 -1.3(4)
C9 C8 C13 C12 0.3(3)
C4 C8 C13 C12 -176.2(2)

loop_
_cod_related_entry_id
_cod_related_entry_database
_cod_related_entry_code
1 ChemSpider 2106526
